data_7238343
loop_
_publ_author_name
'Zheng, Yue--Qing'
'Xu, Wei'
'Zhu, Hong-Lin'
'Lin, Jian-Li'
'Zhao, Li'
'Dong, You--Ren'

_publ_section_title
;
 New pyridine-2,4,6-tricarboxylato coordination polymers: Synthesis,
 crystal structures and properties
;
_journal_issue 7
_journal_name_full CrystEngComm
_journal_page_first 2699
_journal_paper_doi 10.1039/c0ce00365d
_journal_volume 13
_journal_year 2011
_chemical_formula_moiety 'C16 H22 Mn3 N2 O21'
_chemical_formula_sum 'C16 H22 Mn3 N2 O21'
_chemical_formula_weight 743.18
_space_group_IT_number 9
_space_group_name_Hall 'C -2yc'
_space_group_name_H-M_alt 'C 1 c 1'
_symmetry_cell_setting monoclinic
_symmetry_space_group_name_Hall 'C -2yc'
_symmetry_space_group_name_H-M 'C 1 c 1'
_atom_sites_solution_hydrogens geom
_atom_sites_solution_primary direct
_atom_sites_solution_secondary difmap
_audit_creation_method SHELXL-97
_cell_angle_alpha 90.00
_cell_angle_beta 117.16(3)
_cell_angle_gamma 90.00
_cell_formula_units_Z 4
_cell_length_a 19.824(4)
_cell_length_b 6.8479(14)
_cell_length_c 19.765(4)
_cell_measurement_reflns_used 10063
_cell_measurement_temperature 295(2)
_cell_measurement_theta_max 27.4
_cell_measurement_theta_min 3.2
_cell_volume 2387.3(11)
_computing_cell_refinement RAPID-AUTO
_computing_data_collection 'RAPID-AUTO (Rigaku, 1998)'
_computing_data_reduction RAPID-AUTO
_computing_molecular_graphics XP
_computing_publication_material SHELXL-97
_computing_structure_refinement 'SHELXL-97 (Sheldrick, 1997)'
_computing_structure_solution 'SHELXS-97 (Sheldrick, 1990)'
_diffrn_ambient_temperature 295(2)
_diffrn_detector_area_resol_mean 0
_diffrn_measured_fraction_theta_full 0.998
_diffrn_measured_fraction_theta_max 0.998
_diffrn_measurement_device_type 'Rigaku R-AXIS RAPID'
_diffrn_measurement_method '\w scans'
_diffrn_radiation_monochromator graphite
_diffrn_radiation_source 'fine-focus sealed tube'
_diffrn_radiation_type MoK\a
_diffrn_radiation_wavelength 0.71073
_diffrn_reflns_av_R_equivalents 0.0237
_diffrn_reflns_av_sigmaI/netI 0.0392
_diffrn_reflns_limit_h_max 25
_diffrn_reflns_limit_h_min -25
_diffrn_reflns_limit_k_max 8
_diffrn_reflns_limit_k_min -8
_diffrn_reflns_limit_l_max 25
_diffrn_reflns_limit_l_min -25
_diffrn_reflns_number 11244
_diffrn_reflns_theta_full 27.43
_diffrn_reflns_theta_max 27.43
_diffrn_reflns_theta_min 3.19
_diffrn_standards_decay_% 0
_diffrn_standards_interval_count image
_diffrn_standards_interval_time 0
_diffrn_standards_number 0
_exptl_absorpt_coefficient_mu 1.672
_exptl_absorpt_correction_T_max 0.750
_exptl_absorpt_correction_T_min 0.699
_exptl_absorpt_correction_type multi-scan
_exptl_absorpt_process_details 'ABSCOR (Higashi, 1995)'
_exptl_crystal_colour yellow
_exptl_crystal_density_diffrn 2.068
_exptl_crystal_density_method 'not measured'
_exptl_crystal_description block
_exptl_crystal_F_000 1500
_exptl_crystal_size_max 0.35
_exptl_crystal_size_mid 0.18
_exptl_crystal_size_min 0.17
_refine_diff_density_max 0.452
_refine_diff_density_min -0.444
_refine_diff_density_rms 0.095
_refine_ls_abs_structure_details 'Flack H D (1983), Acta Cryst. A39, 876-881'
_refine_ls_abs_structure_Flack -0.003(13)
_refine_ls_extinction_method none
_refine_ls_goodness_of_fit_ref 1.110
_refine_ls_hydrogen_treatment constr
_refine_ls_matrix_type full
_refine_ls_number_parameters 379
_refine_ls_number_reflns 5318
_refine_ls_number_restraints 2
_refine_ls_restrained_S_all 1.110
_refine_ls_R_factor_all 0.0346
_refine_ls_R_factor_gt 0.0270
_refine_ls_shift/su_max 0.004
_refine_ls_shift/su_mean 0.000
_refine_ls_structure_factor_coef Fsqd
_refine_ls_weighting_details 'calc w=1/[\s^2^(Fo^2^)+(0.0278P)^2^+1.5311P] where P=(Fo^2^+2Fc^2^)/3'
_refine_ls_weighting_scheme calc
_refine_ls_wR_factor_gt 0.0578
_refine_ls_wR_factor_ref 0.0685
_reflns_number_gt 4808
_reflns_number_total 5318
_reflns_threshold_expression >2\s(I)
_cod_data_source_file c0ce00365d.txt
_cod_data_source_block shx97_1
_cod_depositor_comments
;
The following automatic conversions were performed:

data item '_symmetry_cell_setting' value 'Monoclinic' was changed to
'monoclinic' in accordance with the
/home/saulius/struct/COD-crude-data/automatic-downloads/DataCite-retrospective/RSC/depositions/lib/dictionaries/cif_core.dic
dictionary named 'cif_core.dic' version 2.4.2 last updated on
2011-04-26.

Automatic conversion script
Id: cif_fix_values 6909 2019-04-08 15:41:33Z antanas 
;
_cod_original_sg_symbol_Hall C-2yc
_cod_original_sg_symbol_H-M 'C c'
_cod_database_code 7238343

loop_
_symmetry_equiv_pos_as_xyz
'x, y, z'
'x, -y, z+1/2'
'x+1/2, y+1/2, z'
'x+1/2, -y+1/2, z+1/2'

loop_
_atom_site_label
_atom_site_type_symbol
_atom_site_fract_x
_atom_site_fract_y
_atom_site_fract_z
_atom_site_U_iso_or_equiv
_atom_site_adp_type
_atom_site_occupancy
_atom_site_symmetry_multiplicity
_atom_site_calc_flag
_atom_site_refinement_flags
Mn1 Mn 0.82821(2) 0.24006(7) 0.90210(3) 0.02189(11) Uani 1 1 d .
Mn2 Mn 0.59382(3) 0.21191(7) 0.57817(3) 0.02470(12) Uani 1 1 d .
Mn3 Mn 0.36469(3) 0.14914(7) 0.69368(3) 0.02287(11) Uani 1 1 d .
N1 N 0.71151(13) 0.2478(4) 0.88987(15) 0.0175(5) Uani 1 1 d .
C1 C 0.65220(16) 0.2063(4) 0.82295(17) 0.0169(6) Uani 1 1 d .
C2 C 0.57880(16) 0.1983(4) 0.81443(17) 0.0186(6) Uani 1 1 d .
H2 H 0.5383 0.1701 0.7674 0.022 Uiso 1 1 calc R
C3 C 0.56677(17) 0.2335(4) 0.87782(17) 0.0169(6) Uani 1 1 d .
C4 C 0.62864(16) 0.2781(4) 0.94654(17) 0.0174(6) Uani 1 1 d .
H4 H 0.6224 0.3012 0.9897 0.021 Uiso 1 1 calc R
C5 C 0.70068(17) 0.2879(4) 0.94999(17) 0.0171(6) Uani 1 1 d .
C6 C 0.67425(18) 0.1639(5) 0.76043(18) 0.0213(6) Uani 1 1 d .
O1 O 0.74408(13) 0.1422(4) 0.78203(14) 0.0348(6) Uani 1 1 d .
O2 O 0.62166(14) 0.1543(4) 0.69441(13) 0.0309(5) Uani 1 1 d .
C7 C 0.48835(16) 0.2200(4) 0.87365(17) 0.0176(6) Uani 1 1 d .
O3 O 0.43525(12) 0.1529(4) 0.81297(13) 0.0278(5) Uani 1 1 d .
O4 O 0.48123(12) 0.2693(4) 0.93056(13) 0.0270(5) Uani 1 1 d .
C8 C 0.77268(17) 0.3369(4) 1.02027(17) 0.0176(6) Uani 1 1 d .
O5 O 0.76852(11) 0.3751(4) 1.08019(12) 0.0245(5) Uani 1 1 d .
O6 O 0.83293(12) 0.3375(4) 1.01334(13) 0.0271(5) Uani 1 1 d .
N2 N 0.59854(15) 0.2315(4) 0.46429(15) 0.0191(5) Uani 1 1 d .
C9 C 0.66594(17) 0.2153(4) 0.46357(17) 0.0182(6) Uani 1 1 d .
C10 C 0.67296(16) 0.2454(4) 0.39730(17) 0.0182(6) Uani 1 1 d .
H10 H 0.7203 0.2379 0.3984 0.022 Uiso 1 1 calc R
C11 C 0.60892(16) 0.2865(4) 0.32977(17) 0.0177(6) Uani 1 1 d .
C12 C 0.53905(18) 0.2974(5) 0.33098(18) 0.0199(6) Uani 1 1 d .
H12 H 0.4948 0.3223 0.2866 0.024 Uiso 1 1 calc R
C13 C 0.53685(16) 0.2706(4) 0.39897(18) 0.0181(6) Uani 1 1 d .
C14 C 0.73087(18) 0.1550(5) 0.53914(17) 0.0219(6) Uani 1 1 d .
O7 O 0.71414(13) 0.1321(4) 0.59311(13) 0.0299(5) Uani 1 1 d .
O8 O 0.79424(13) 0.1294(4) 0.54289(13) 0.0315(6) Uani 1 1 d .
C15 C 0.61233(17) 0.3170(5) 0.25576(17) 0.0201(6) Uani 1 1 d .
O9 O 0.67325(13) 0.3738(4) 0.25847(14) 0.0307(5) Uani 1 1 d .
O10 O 0.55224(13) 0.2862(4) 0.19506(13) 0.0303(5) Uani 1 1 d .
C16 C 0.46408(19) 0.2726(5) 0.4054(2) 0.0247(7) Uani 1 1 d .
O11 O 0.40372(13) 0.3195(4) 0.34862(14) 0.0326(6) Uani 1 1 d .
O12 O 0.46691(15) 0.2249(4) 0.46691(17) 0.0397(7) Uani 1 1 d .
O13 O 0.86371(15) -0.0505(4) 0.95614(16) 0.0389(6) Uani 1 1 d .
H13A H 0.8392 -0.1091 0.9756 0.047 Uiso 1 1 d .
H13B H 0.8849 -0.1162 0.9427 0.047 Uiso 1 1 d .
O14 O 0.82025(13) 0.5462(4) 0.86417(14) 0.0318(5) Uani 1 1 d .
H14A H 0.7786 0.5810 0.8317 0.038 Uiso 1 1 d .
H14B H 0.8420 0.5797 0.8428 0.038 Uiso 1 1 d .
O15 O 0.64981(13) 0.5015(4) 0.61465(13) 0.0323(5) Uani 1 1 d .
H15A H 0.6610 0.5514 0.6557 0.039 Uiso 1 1 d .
H15B H 0.6713 0.5534 0.5896 0.039 Uiso 1 1 d .
O16 O 0.50339(17) 0.4042(5) 0.59515(17) 0.0516(8) Uani 1 1 d .
H16A H 0.4775 0.4383 0.5507 0.062 Uiso 1 1 d .
H16B H 0.5118 0.5093 0.6202 0.062 Uiso 1 1 d .
O17 O 0.55587(18) -0.0844(4) 0.56895(14) 0.0469(7) Uani 1 1 d .
H17A H 0.5702 -0.1555 0.6093 0.056 Uiso 1 1 d .
H17B H 0.5289 -0.1637 0.5374 0.056 Uiso 1 1 d .
O18 O 0.28185(15) 0.3402(4) 0.70663(15) 0.0369(6) Uani 1 1 d .
H18A H 0.2769 0.3932 0.7384 0.044 Uiso 1 1 d .
H18B H 0.2645 0.4063 0.6688 0.044 Uiso 1 1 d .
O19 O 0.32834(15) -0.1318(4) 0.71174(14) 0.0410(7) Uani 1 1 d .
H19A H 0.3432 -0.1925 0.7496 0.049 Uiso 1 1 d .
H19B H 0.2905 -0.1977 0.6801 0.049 Uiso 1 1 d .
O20 O 0.43951(13) 0.0090(4) 0.65365(14) 0.0369(6) Uani 1 1 d .
H20A H 0.4252 0.0127 0.6104 0.044 Uiso 1 1 d .
H20B H 0.4677 -0.0788 0.6696 0.044 Uiso 1 1 d .
O21 O 0.40611(13) 0.4220(4) 0.66773(14) 0.0357(6) Uani 1 1 d .
H21A H 0.4320 0.4388 0.6477 0.043 Uiso 1 1 d .
H21B H 0.3690 0.4540 0.6355 0.043 Uiso 1 1 d .

loop_
_atom_site_aniso_label
_atom_site_aniso_U_11
_atom_site_aniso_U_22
_atom_site_aniso_U_33
_atom_site_aniso_U_23
_atom_site_aniso_U_13
_atom_site_aniso_U_12
Mn1 0.0164(2) 0.0322(3) 0.0202(2) -0.0027(2) 0.01105(18) -0.0010(2)
Mn2 0.0310(3) 0.0306(3) 0.0147(2) -0.0010(2) 0.0122(2) -0.0044(2)
Mn3 0.0196(2) 0.0313(3) 0.0150(2) 0.0010(2) 0.00560(17) 0.0000(2)
N1 0.0130(12) 0.0237(13) 0.0141(12) -0.0009(10) 0.0049(10) -0.0010(10)
C1 0.0166(14) 0.0191(14) 0.0141(14) -0.0004(11) 0.0062(12) 0.0001(12)
C2 0.0155(14) 0.0222(15) 0.0164(15) -0.0008(13) 0.0059(11) -0.0018(13)
C3 0.0186(14) 0.0196(15) 0.0145(14) 0.0008(12) 0.0094(12) 0.0013(12)
C4 0.0159(14) 0.0217(14) 0.0147(15) -0.0004(12) 0.0071(12) 0.0010(12)
C5 0.0165(14) 0.0212(14) 0.0150(15) -0.0003(12) 0.0084(12) 0.0010(12)
C6 0.0245(16) 0.0260(16) 0.0172(16) -0.0035(13) 0.0128(13) -0.0049(14)
O1 0.0223(12) 0.0586(18) 0.0278(14) -0.0157(12) 0.0152(10) -0.0050(12)
O2 0.0330(12) 0.0471(15) 0.0128(11) -0.0043(10) 0.0106(10) -0.0107(12)
C7 0.0140(13) 0.0215(15) 0.0150(14) 0.0051(12) 0.0046(11) 0.0006(12)
O3 0.0177(11) 0.0442(14) 0.0166(12) -0.0020(10) 0.0034(9) -0.0058(11)
O4 0.0208(11) 0.0432(14) 0.0207(12) 0.0002(10) 0.0127(10) 0.0033(10)
C8 0.0169(14) 0.0217(15) 0.0153(15) 0.0009(12) 0.0082(12) 0.0006(13)
O5 0.0174(10) 0.0409(13) 0.0145(11) -0.0053(10) 0.0067(9) -0.0023(10)
O6 0.0184(11) 0.0455(14) 0.0204(12) -0.0073(11) 0.0114(9) -0.0027(11)
N2 0.0199(12) 0.0216(13) 0.0184(13) -0.0024(11) 0.0109(11) -0.0044(11)
C9 0.0208(15) 0.0188(14) 0.0163(15) -0.0009(12) 0.0096(12) -0.0014(13)
C10 0.0144(14) 0.0259(16) 0.0150(15) -0.0006(12) 0.0074(12) -0.0031(12)
C11 0.0165(14) 0.0226(15) 0.0160(14) -0.0008(12) 0.0091(12) -0.0024(12)
C12 0.0199(15) 0.0227(15) 0.0182(15) -0.0010(12) 0.0096(12) -0.0010(13)
C13 0.0145(14) 0.0234(15) 0.0188(15) -0.0024(12) 0.0096(12) -0.0024(12)
C14 0.0224(15) 0.0269(16) 0.0151(15) -0.0019(13) 0.0075(12) 0.0007(14)
O7 0.0289(12) 0.0445(15) 0.0183(11) 0.0064(11) 0.0125(10) 0.0089(11)
O8 0.0256(12) 0.0476(15) 0.0211(12) 0.0029(11) 0.0106(10) 0.0079(11)
C15 0.0205(15) 0.0230(16) 0.0185(16) 0.0032(13) 0.0104(13) 0.0007(13)
O9 0.0225(11) 0.0511(15) 0.0239(13) 0.0004(11) 0.0153(10) -0.0076(11)
O10 0.0282(12) 0.0466(15) 0.0153(12) 0.0019(10) 0.0093(10) -0.0060(11)
C16 0.0273(17) 0.0220(17) 0.0350(19) -0.0067(14) 0.0230(15) -0.0038(14)
O11 0.0195(11) 0.0469(15) 0.0317(14) -0.0115(12) 0.0120(10) -0.0021(11)
O12 0.0412(15) 0.0466(16) 0.0491(17) 0.0143(13) 0.0359(13) 0.0121(13)
O13 0.0489(16) 0.0310(14) 0.0550(17) 0.0048(12) 0.0393(14) 0.0059(12)
O14 0.0280(12) 0.0388(14) 0.0316(13) 0.0037(11) 0.0163(10) 0.0009(11)
O15 0.0389(13) 0.0373(14) 0.0294(13) -0.0053(11) 0.0232(11) -0.0057(12)
O16 0.0477(16) 0.0565(18) 0.0432(17) -0.0079(15) 0.0142(14) -0.0024(15)
O17 0.080(2) 0.0321(13) 0.0185(13) -0.0031(11) 0.0139(13) -0.0175(14)
O18 0.0437(15) 0.0406(15) 0.0317(14) 0.0001(12) 0.0219(12) 0.0120(12)
O19 0.0478(16) 0.0377(14) 0.0225(13) 0.0047(11) 0.0031(11) -0.0158(13)
O20 0.0325(13) 0.0531(16) 0.0242(13) 0.0020(12) 0.0121(10) 0.0139(12)
O21 0.0262(12) 0.0449(15) 0.0348(14) 0.0070(12) 0.0127(11) -0.0027(12)

loop_
_atom_type_symbol
_atom_type_description
_atom_type_scat_dispersion_real
_atom_type_scat_dispersion_imag
_atom_type_scat_source
C C 0.0033 0.0016 'International Tables Vol C Tables 4.2.6.8 and 6.1.1.4'
H H 0.0000 0.0000 'International Tables Vol C Tables 4.2.6.8 and 6.1.1.4'
N N 0.0061 0.0033 'International Tables Vol C Tables 4.2.6.8 and 6.1.1.4'
O O 0.0106 0.0060 'International Tables Vol C Tables 4.2.6.8 and 6.1.1.4'
Mn Mn 0.3368 0.7283 'International Tables Vol C Tables 4.2.6.8 and 6.1.1.4'

loop_
_geom_angle_atom_site_label_1
_geom_angle_atom_site_label_2
_geom_angle_atom_site_label_3
_geom_angle
_geom_angle_site_symmetry_1
_geom_angle_site_symmetry_3
O14 Mn1 N1 91.78(9) . .
O14 Mn1 O13 166.96(10) . .
N1 Mn1 O13 99.21(9) . .
O14 Mn1 O11 88.40(9) . 4
N1 Mn1 O11 147.89(10) . 4
O13 Mn1 O11 85.99(9) . 4
O14 Mn1 O6 90.84(9) . .
N1 Mn1 O6 71.10(9) . .
O13 Mn1 O6 86.17(10) . .
O11 Mn1 O6 141.02(9) 4 .
O14 Mn1 O1 91.19(10) . .
N1 Mn1 O1 70.35(9) . .
O13 Mn1 O1 99.06(11) . .
O11 Mn1 O1 77.54(9) 4 .
O6 Mn1 O1 141.44(8) . .
O14 Mn1 O12 88.50(9) . 4
N1 Mn1 O12 156.77(9) . 4
O13 Mn1 O12 78.63(10) . 4
O11 Mn1 O12 55.35(9) 4 4
O6 Mn1 O12 85.67(9) . 4
O1 Mn1 O12 132.88(9) . 4
O2 Mn2 O17 79.93(10) . .
O2 Mn2 O15 88.31(9) . .
O17 Mn2 O15 167.19(10) . .
O2 Mn2 N2 162.92(10) . .
O17 Mn2 N2 98.14(10) . .
O15 Mn2 N2 91.60(9) . .
O2 Mn2 O7 94.21(10) . .
O17 Mn2 O7 95.05(11) . .
O15 Mn2 O7 80.66(9) . .
N2 Mn2 O7 68.96(9) . .
O2 Mn2 O16 77.95(11) . .
O17 Mn2 O16 106.23(12) . .
O15 Mn2 O16 75.91(10) . .
N2 Mn2 O16 118.56(11) . .
O7 Mn2 O16 155.43(10) . .
O2 Mn2 O12 128.31(9) . .
O17 Mn2 O12 77.49(10) . .
O15 Mn2 O12 114.22(9) . .
N2 Mn2 O12 66.86(9) . .
O7 Mn2 O12 133.44(8) . .
O16 Mn2 O12 65.02(10) . .
O3 Mn3 O19 85.81(10) . .
O3 Mn3 O5 164.46(8) . 4_454
O19 Mn3 O5 84.30(9) . 4_454
O3 Mn3 O21 97.02(10) . .
O19 Mn3 O21 174.15(11) . .
O5 Mn3 O21 93.96(9) 4_454 .
O3 Mn3 O20 101.22(9) . .
O19 Mn3 O20 90.08(12) . .
O5 Mn3 O20 90.76(9) 4_454 .
O21 Mn3 O20 84.35(10) . .
O3 Mn3 O18 90.68(10) . .
O19 Mn3 O18 100.87(11) . .
O5 Mn3 O18 79.48(9) 4_454 .
O21 Mn3 O18 84.25(10) . .
O20 Mn3 O18 164.43(10) . .
C5 N1 C1 120.0(3) . .
C5 N1 Mn1 119.6(2) . .
C1 N1 Mn1 120.3(2) . .
N1 C1 C2 121.8(3) . .
N1 C1 C6 113.3(3) . .
C2 C1 C6 124.8(3) . .
C1 C2 C3 118.9(3) . .
C1 C2 H2 120.6 . .
C3 C2 H2 120.6 . .
C4 C3 C2 118.6(3) . .
C4 C3 C7 119.4(3) . .
C2 C3 C7 121.9(3) . .
C3 C4 C5 119.0(3) . .
C3 C4 H4 120.5 . .
C5 C4 H4 120.5 . .
N1 C5 C4 121.6(3) . .
N1 C5 C8 113.5(2) . .
C4 C5 C8 124.9(3) . .
O2 C6 O1 127.9(3) . .
O2 C6 C1 116.7(3) . .
O1 C6 C1 115.4(3) . .
C6 O1 Mn1 119.0(2) . .
C6 O2 Mn2 142.9(2) . .
O4 C7 O3 124.5(3) . .
O4 C7 C3 118.0(3) . .
O3 C7 C3 117.4(3) . .
C7 O3 Mn3 153.8(2) . .
O5 C8 O6 125.2(3) . .
O5 C8 C5 118.4(3) . .
O6 C8 C5 116.5(3) . .
C8 O5 Mn3 123.44(19) . 4
C8 O6 Mn1 118.9(2) . .
C13 N2 C9 118.7(3) . .
C13 N2 Mn2 121.9(2) . .
C9 N2 Mn2 119.3(2) . .
N2 C9 C10 121.5(3) . .
N2 C9 C14 114.3(3) . .
C10 C9 C14 124.1(3) . .
C11 C10 C9 119.6(3) . .
C11 C10 H10 120.2 . .
C9 C10 H10 120.2 . .
C10 C11 C12 118.2(3) . .
C10 C11 C15 122.3(3) . .
C12 C11 C15 119.5(3) . .
C13 C12 C11 118.9(3) . .
C13 C12 H12 120.6 . .
C11 C12 H12 120.6 . .
N2 C13 C12 123.1(3) . .
N2 C13 C16 114.2(3) . .
C12 C13 C16 122.7(3) . .
O8 C14 O7 125.7(3) . .
O8 C14 C9 118.7(3) . .
O7 C14 C9 115.7(3) . .
C14 O7 Mn2 120.8(2) . .
O9 C15 O10 124.6(3) . .
O9 C15 C11 118.2(3) . .
O10 C15 C11 117.2(3) . .
O12 C16 O11 123.0(3) . .
O12 C16 C13 117.8(3) . .
O11 C16 C13 119.2(3) . .
C16 O11 Mn1 95.9(2) . 4_454
C16 O12 Mn1 85.6(2) . 4_454
C16 O12 Mn2 117.1(2) . .
Mn1 O12 Mn2 155.26(12) 4_454 .
Mn1 O13 H13A 121.5 . .
Mn1 O13 H13B 118.6 . .
H13A O13 H13B 114.3 . .
Mn1 O14 H14A 115.7 . .
Mn1 O14 H14B 120.1 . .
H14A O14 H14B 95.8 . .
Mn2 O15 H15A 124.6 . .
Mn2 O15 H15B 119.0 . .
H15A O15 H15B 114.7 . .
Mn2 O16 H16A 98.6 . .
Mn2 O16 H16B 126.6 . .
H16A O16 H16B 104.1 . .
Mn2 O17 H17A 120.0 . .
Mn2 O17 H17B 141.1 . .
H17A O17 H17B 98.9 . .
Mn3 O18 H18A 139.0 . .
Mn3 O18 H18B 104.6 . .
H18A O18 H18B 109.5 . .
Mn3 O19 H19A 128.8 . .
Mn3 O19 H19B 127.1 . .
H19A O19 H19B 103.8 . .
Mn3 O20 H20A 114.8 . .
Mn3 O20 H20B 131.8 . .
H20A O20 H20B 107.9 . .
Mn3 O21 H21A 129.9 . .
Mn3 O21 H21B 96.9 . .
H21A O21 H21B 98.1 . .

loop_
_geom_bond_atom_site_label_1
_geom_bond_atom_site_label_2
_geom_bond_distance
_geom_bond_site_symmetry_2
Mn1 O14 2.208(3) .
Mn1 N1 2.214(2) .
Mn1 O13 2.215(3) .
Mn1 O11 2.229(3) 4
Mn1 O6 2.258(2) .
Mn1 O1 2.291(3) .
Mn1 O12 2.458(3) 4
Mn2 O2 2.140(2) .
Mn2 O17 2.143(3) .
Mn2 O15 2.226(2) .
Mn2 N2 2.299(3) .
Mn2 O7 2.331(2) .
Mn2 O16 2.369(3) .
Mn2 O12 2.474(3) .
Mn3 O3 2.123(2) .
Mn3 O19 2.140(3) .
Mn3 O5 2.188(2) 4_454
Mn3 O21 2.194(3) .
Mn3 O20 2.195(2) .
Mn3 O18 2.204(2) .
N1 C5 1.329(4) .
N1 C1 1.339(4) .
C1 C2 1.387(4) .
C1 C6 1.515(4) .
C2 C3 1.399(4) .
C2 H2 0.9300 .
C3 C4 1.386(4) .
C3 C7 1.521(4) .
C4 C5 1.400(4) .
C4 H4 0.9300 .
C5 C8 1.506(4) .
C6 O2 1.246(4) .
C6 O1 1.257(4) .
C7 O4 1.243(4) .
C7 O3 1.267(4) .
C8 O5 1.252(4) .
C8 O6 1.263(4) .
O5 Mn3 2.188(2) 4
N2 C13 1.339(4) .
N2 C9 1.347(4) .
C9 C10 1.394(4) .
C9 C14 1.517(4) .
C10 C11 1.388(4) .
C10 H10 0.9300 .
C11 C12 1.398(4) .
C11 C15 1.509(4) .
C12 C13 1.376(4) .
C12 H12 0.9300 .
C13 C16 1.505(4) .
C14 O8 1.237(4) .
C14 O7 1.263(4) .
C15 O9 1.246(4) .
C15 O10 1.264(4) .
C16 O12 1.236(4) .
C16 O11 1.252(4) .
O11 Mn1 2.229(3) 4_454
O12 Mn1 2.458(3) 4_454
O13 H13A 0.8472 .
O13 H13B 0.7430 .
O14 H14A 0.8162 .
O14 H14B 0.7637 .
O15 H15A 0.8117 .
O15 H15B 0.8633 .
O16 H16A 0.8237 .
O16 H16B 0.8458 .
O17 H17A 0.8644 .
O17 H17B 0.8151 .
O18 H18A 0.7703 .
O18 H18B 0.8046 .
O19 H19A 0.7866 .
O19 H19B 0.8541 .
O20 H20A 0.7685 .
O20 H20B 0.7823 .
O21 H21A 0.7865 .
O21 H21B 0.7530 .
